data_4511488
loop_
_publ_author_name
'Hu, Sheng'
'Zhou, Ai-Ju'
'Zhang, Yue-Hua'
'Ding, Shu'
'Tong, Ming-Liang'

_publ_section_title
;
 1D Tubular Chains and 3D Polycatenane Frameworks Constructed with
 Cu2X2Dimers (X = Br-, I-, CN-) and Flexible Dipyridyl Spacers
;
_journal_issue 11
_journal_name_full 'Crystal Growth &amp; Design'
_journal_page_first 2543
_journal_paper_doi 10.1021/cg060370k
_journal_volume 6
_journal_year 2006
_chemical_formula_sum 'C33 H36 Cu2 I2 N4'
_chemical_formula_weight 869.54
_chemical_name_systematic
; 
 ? 
;
_space_group_IT_number 12
_symmetry_cell_setting monoclinic
_symmetry_space_group_name_Hall '-C 2y'
_symmetry_space_group_name_H-M 'C 1 2/m 1'
_atom_sites_solution_hydrogens geom
_atom_sites_solution_primary direct
_atom_sites_solution_secondary difmap
_audit_creation_method SHELXL-97
_cell_angle_alpha 90.00
_cell_angle_beta 94.335(3)
_cell_angle_gamma 90.00
_cell_formula_units_Z 2
_cell_length_a 16.072(2)
_cell_length_b 13.100(2)
_cell_length_c 8.4752(13)
_cell_measurement_temperature 293(2)
_cell_volume 1779.3(4)
_computing_cell_refinement 'SAINT-PLUS, Ver. 6.0, 1997'
_computing_data_collection 'SMART, 1998.'
_computing_data_reduction 'SAINT-PLUS, Ver. 6.0, 1997'
_computing_molecular_graphics 'XP, Ver. 6.10, Bruker AXS Inc., 2000'
_computing_publication_material 'SHELXTL-Bruker AXS Inc., 1998'
_computing_structure_refinement 'SHELXL-97 (Sheldrick, 1997)'
_computing_structure_solution 'SHELXS-97 (Sheldrick, 1990)'
_diffrn_ambient_temperature 293(2)
_diffrn_measured_fraction_theta_full 0.944
_diffrn_measured_fraction_theta_max 0.944
_diffrn_measurement_method 'phi and omega scans'
_diffrn_radiation_monochromator graphite
_diffrn_radiation_source 'fine-focus sealed tube'
_diffrn_radiation_type MoK\a
_diffrn_radiation_wavelength 0.71073
_diffrn_reflns_av_R_equivalents 0.0173
_diffrn_reflns_av_sigmaI/netI 0.0354
_diffrn_reflns_limit_h_max 19
_diffrn_reflns_limit_h_min -12
_diffrn_reflns_limit_k_max 4
_diffrn_reflns_limit_k_min -15
_diffrn_reflns_limit_l_max 9
_diffrn_reflns_limit_l_min -10
_diffrn_reflns_number 2691
_diffrn_reflns_theta_full 25.00
_diffrn_reflns_theta_max 25.00
_diffrn_reflns_theta_min 2.01
_diffrn_standards_decay_% 0
_diffrn_standards_interval_count 0
_diffrn_standards_interval_time 0
_diffrn_standards_number 0
_exptl_absorpt_coefficient_mu 2.956
_exptl_absorpt_correction_T_max 0.8426
_exptl_absorpt_correction_T_min 0.6182
_exptl_absorpt_correction_type multi-scan
_exptl_absorpt_process_details 'SADABS (Bruker, 2002)'
_exptl_crystal_colour 'dark red'
_exptl_crystal_density_diffrn 1.623
_exptl_crystal_density_method 'not measured'
_exptl_crystal_description block
_exptl_crystal_F_000 852
_exptl_crystal_size_max 0.18
_exptl_crystal_size_mid 0.14
_exptl_crystal_size_min 0.06
_refine_diff_density_max 0.962
_refine_diff_density_min -0.539
_refine_diff_density_rms 0.105
_refine_ls_extinction_method none
_refine_ls_goodness_of_fit_ref 1.034
_refine_ls_hydrogen_treatment mixed
_refine_ls_matrix_type full
_refine_ls_number_parameters 93
_refine_ls_number_reflns 1554
_refine_ls_number_restraints 8
_refine_ls_restrained_S_all 1.036
_refine_ls_R_factor_all 0.0502
_refine_ls_R_factor_gt 0.0414
_refine_ls_shift/su_max 0.001
_refine_ls_shift/su_mean 0.000
_refine_ls_structure_factor_coef Fsqd
_refine_ls_weighting_details 'calc w=1/[\s^2^(Fo^2^)+(0.0650P)^2^+3.2775P] where P=(Fo^2^+2Fc^2^)/3'
_refine_ls_weighting_scheme calc
_refine_ls_wR_factor_gt 0.1081
_refine_ls_wR_factor_ref 0.1148
_reflns_number_gt 1295
_reflns_number_total 1554
_reflns_threshold_expression >2sigma(I)
_cod_data_source_file cg060370ksi20060904_105804.cif
_cod_data_source_block compound4
_cod_original_cell_volume 1779.3(5)
_cod_original_sg_symbol_H-M C2/m
_cod_database_code 4511488

loop_
_symmetry_equiv_pos_as_xyz
'x, y, z'
'-x, y, -z'
'x+1/2, y+1/2, z'
'-x+1/2, y+1/2, -z'
'-x, -y, -z'
'x, -y, z'
'-x+1/2, -y+1/2, -z'
'x+1/2, -y+1/2, z'

loop_
_atom_site_label
_atom_site_type_symbol
_atom_site_fract_x
_atom_site_fract_y
_atom_site_fract_z
_atom_site_U_iso_or_equiv
_atom_site_adp_type
_atom_site_occupancy
_atom_site_symmetry_multiplicity
_atom_site_calc_flag
_atom_site_refinement_flags
I1 I 0.59934(3) -0.5000 -0.18217(6) 0.0603(2) Uani 1 2 d S
Cu1 Cu 0.56237(6) -0.5000 0.11470(12) 0.0544(3) Uani 1 2 d S
N1 N 0.6109(3) -0.3702(3) 0.2202(5) 0.0505(10) Uani 1 1 d .
C1 C 0.6751(4) -0.3191(5) 0.1679(8) 0.0718(17) Uani 1 1 d .
H1A H 0.6990 -0.3438 0.0789 0.086 Uiso 1 1 calc R
C2 C 0.7082(4) -0.2313(5) 0.2388(8) 0.0725(18) Uani 1 1 d .
H2A H 0.7533 -0.1991 0.1974 0.087 Uiso 1 1 calc R
C3 C 0.6751(3) -0.1919(4) 0.3685(7) 0.0539(13) Uani 1 1 d .
C4 C 0.6107(4) -0.2460(5) 0.4257(8) 0.0710(17) Uani 1 1 d .
H4A H 0.5869 -0.2238 0.5163 0.085 Uiso 1 1 calc R
C5 C 0.5812(4) -0.3336(5) 0.3490(8) 0.0696(17) Uani 1 1 d .
H5A H 0.5376 -0.3687 0.3911 0.084 Uiso 1 1 calc R
C6 C 0.7065(4) -0.0955(4) 0.4468(8) 0.0644(16) Uani 1 1 d .
H6A H 0.7667 -0.0932 0.4452 0.077 Uiso 1 1 calc R
H6B H 0.6933 -0.0965 0.5566 0.077 Uiso 1 1 calc R
C7 C 0.6700(6) 0.0000 0.3691(11) 0.064(2) Uani 1 2 d S
H7A H 0.6809 0.0000 0.2581 0.077 Uiso 1 2 calc SR
H7B H 0.6100 0.0000 0.3756 0.077 Uiso 1 2 calc SR
C8 C 0.5000 0.0537(4) 0.0000 0.186(7) Uiso 0.50 2 d SPD
C9 C 0.4394(16) 0.0000 0.073(4) 0.186(7) Uiso 0.50 2 d SPD
C10 C 0.4481(19) -0.1080(9) 0.087(3) 0.186(7) Uiso 0.50 1 d PD
C11 C 0.5000 -0.168(2) 0.0000 0.186(7) Uiso 0.50 2 d SPD
C12 C 0.4026(15) -0.0535(4) 0.191(2) 0.186(7) Uiso 0.50 1 d PD

loop_
_atom_site_aniso_label
_atom_site_aniso_U_11
_atom_site_aniso_U_22
_atom_site_aniso_U_33
_atom_site_aniso_U_23
_atom_site_aniso_U_13
_atom_site_aniso_U_12
I1 0.0540(4) 0.0695(4) 0.0592(4) 0.000 0.0157(3) 0.000
Cu1 0.0636(6) 0.0379(5) 0.0628(6) 0.000 0.0123(5) 0.000
N1 0.062(3) 0.038(2) 0.053(3) -0.0028(19) 0.015(2) -0.004(2)
C1 0.090(5) 0.063(4) 0.066(4) -0.009(3) 0.028(3) -0.017(3)
C2 0.087(4) 0.060(4) 0.073(4) 0.003(3) 0.020(4) -0.027(3)
C3 0.058(3) 0.036(3) 0.066(4) 0.003(2) -0.003(3) 0.003(2)
C4 0.071(4) 0.066(4) 0.079(4) -0.027(3) 0.025(3) -0.012(3)
C5 0.069(4) 0.063(4) 0.080(4) -0.017(3) 0.028(3) -0.027(3)
C6 0.077(4) 0.035(3) 0.078(4) 0.004(3) -0.011(3) -0.006(3)
C7 0.068(5) 0.040(4) 0.080(6) 0.000 -0.013(5) 0.000

loop_
_atom_type_symbol
_atom_type_description
_atom_type_scat_dispersion_real
_atom_type_scat_dispersion_imag
_atom_type_scat_source
C C 0.0033 0.0016 'International Tables Vol C Tables 4.2.6.8 and 6.1.1.4'
H H 0.0000 0.0000 'International Tables Vol C Tables 4.2.6.8 and 6.1.1.4'
N N 0.0061 0.0033 'International Tables Vol C Tables 4.2.6.8 and 6.1.1.4'
Cu Cu 0.3201 1.2651 'International Tables Vol C Tables 4.2.6.8 and 6.1.1.4'
I I -0.4742 1.8119 'International Tables Vol C Tables 4.2.6.8 and 6.1.1.4'

loop_
_geom_angle_atom_site_label_1
_geom_angle_atom_site_label_2
_geom_angle_atom_site_label_3
_geom_angle
_geom_angle_site_symmetry_1
_geom_angle_site_symmetry_3
Cu1 I1 Cu1 60.46(4) . 5_645
N1 Cu1 N1 112.3(2) . 6_545
N1 Cu1 I1 108.16(12) . .
N1 Cu1 I1 108.16(12) 6_545 .
N1 Cu1 Cu1 123.72(12) . 5_645
N1 Cu1 Cu1 123.72(12) 6_545 5_645
I1 Cu1 Cu1 61.14(4) . 5_645
N1 Cu1 I1 104.38(13) . 5_645
N1 Cu1 I1 104.38(13) 6_545 5_645
I1 Cu1 I1 119.54(4) . 5_645
Cu1 Cu1 I1 58.40(4) 5_645 5_645
C5 N1 C1 115.6(5) . .
C5 N1 Cu1 121.0(4) . .
C1 N1 Cu1 123.4(4) . .
N1 C1 C2 123.7(6) . .
N1 C1 H1A 118.2 . .
C2 C1 H1A 118.2 . .
C3 C2 C1 120.3(6) . .
C3 C2 H2A 119.8 . .
C1 C2 H2A 119.8 . .
C2 C3 C4 116.2(5) . .
C2 C3 C6 122.7(5) . .
C4 C3 C6 121.1(5) . .
C3 C4 C5 120.2(6) . .
C3 C4 H4A 119.9 . .
C5 C4 H4A 119.9 . .
N1 C5 C4 123.9(6) . .
N1 C5 H5A 118.0 . .
C4 C5 H5A 118.0 . .
C3 C6 C7 113.5(5) . .
C3 C6 H6A 108.9 . .
C7 C6 H6A 108.9 . .
C3 C6 H6B 108.9 . .
C7 C6 H6B 108.9 . .
H6A C6 H6B 107.7 . .
C6 C7 C6 111.7(7) 6 .
C6 C7 H7A 109.3 6 .
C6 C7 H7A 109.3 . .
C6 C7 H7B 109.3 6 .
C6 C7 H7B 109.3 . .
H7A C7 H7B 107.9 . .
C10 C8 C10 116.7(10) 6 5_655
C10 C8 C9 62.7(7) 6 .
C10 C8 C9 173(2) 5_655 .
C10 C8 C9 173(2) 6 5_655
C10 C8 C9 62.7(7) 5_655 5_655
C9 C8 C9 118.9(7) . 5_655
C10 C8 C8 121.7(5) 6 6
C10 C8 C8 121.7(5) 5_655 6
C9 C8 C8 59.5(3) . 6
C9 C8 C8 59.5(3) 5_655 6
C10 C8 C11 58.3(5) 6 5_655
C10 C8 C11 58.3(5) 5_655 5_655
C9 C8 C11 120.5(3) . 5_655
C9 C8 C11 120.5(3) 5_655 5_655
C8 C8 C11 180.0 6 5_655
C8 C9 C8 61.1(7) . 6
C8 C9 C12 114.6(13) . 6
C8 C9 C12 158(3) 6 6
C8 C9 C12 158(3) . .
C8 C9 C12 114.6(13) 6 .
C12 C9 C12 60.7(6) 6 .
C8 C9 C10 57.6(10) . 6
C8 C9 C10 118.2(14) 6 6
C12 C9 C10 59.0(5) 6 6
C12 C9 C10 119.2(9) . 6
C8 C9 C10 118.2(14) . .
C8 C9 C10 57.6(10) 6 .
C12 C9 C10 119.2(9) 6 .
C12 C9 C10 59.0(5) . .
C10 C9 C10 166(4) 6 .
C8 C10 C12 116.9(10) 6 .
C8 C10 C11 66.2(19) 6 .
C12 C10 C11 172(3) . .
C8 C10 C9 59.7(7) 6 .
C12 C10 C9 59.2(5) . .
C11 C10 C9 125(2) . .
C10 C11 C10 111(3) . 2_655
C10 C11 C8 55.5(16) . 6
C10 C11 C8 55.5(16) 2_655 6
C10 C12 C9 61.8(6) . .
C10 C12 C12 121.0(6) . 6
C9 C12 C12 59.6(3) . 6

loop_
_geom_bond_atom_site_label_1
_geom_bond_atom_site_label_2
_geom_bond_distance
_geom_bond_site_symmetry_2
I1 Cu1 2.6287(12) .
I1 Cu1 2.7030(11) 5_645
Cu1 N1 2.048(4) .
Cu1 N1 2.048(4) 6_545
Cu1 Cu1 2.685(2) 5_645
Cu1 I1 2.7030(11) 5_645
N1 C5 1.315(7) .
N1 C1 1.333(7) .
C1 C2 1.385(8) .
C1 H1A 0.9300 .
C2 C3 1.359(8) .
C2 H2A 0.9300 .
C3 C4 1.373(8) .
C3 C6 1.496(7) .
C4 C5 1.386(8) .
C4 H4A 0.9300 .
C5 H5A 0.9300 .
C6 C7 1.511(7) .
C6 H6A 0.9700 .
C6 H6B 0.9700 .
C7 C6 1.511(7) 6
C7 H7A 0.9700 .
C7 H7B 0.9700 .
C8 C10 1.35(2) 6
C8 C10 1.35(2) 5_655
C8 C9 1.385(10) .
C8 C9 1.385(10) 5_655
C8 C8 1.407(10) 6
C8 C11 1.50(3) 5_655
C9 C8 1.385(10) 6
C9 C12 1.388(7) 6
C9 C12 1.388(7) .
C9 C10 1.425(10) 6
C9 C10 1.425(10) .
C10 C8 1.35(2) 6
C10 C12 1.386(10) .
C10 C11 1.398(10) .
C11 C10 1.398(10) 2_655
C11 C8 1.50(3) 6
C12 C12 1.403(10) 6
